data_4073634
loop_
_publ_author_name
'Tschirschwitz, Steffen'
'L\"onnecke, Peter'
'Hey-Hawkins, Evamarie'

_publ_section_title
;
 Stereoselective Synthesis ofortho-Carbaborane-ContainingP-Chiral
 Phosphanylferrocenes&#x2020;
;
_journal_issue 19
_journal_name_full Organometallics
_journal_page_first 4715
_journal_paper_doi 10.1021/om700503t
_journal_volume 26
_journal_year 2007
_chemical_formula_sum 'C15 H28 B10 Fe N P'
_chemical_formula_weight 417.30
_chemical_name_systematic
;
 ?
;
_space_group_IT_number 14
_symmetry_cell_setting monoclinic
_symmetry_space_group_name_Hall '-P 2ybc'
_symmetry_space_group_name_H-M 'P 1 21/c 1'
_atom_sites_solution_hydrogens geom
_atom_sites_solution_primary direct
_atom_sites_solution_secondary difmap
_audit_creation_method SHELXL-97
_cell_angle_alpha 90.00
_cell_angle_beta 90.792(2)
_cell_angle_gamma 90.00
_cell_formula_units_Z 4
_cell_length_a 7.1778(8)
_cell_length_b 15.9142(18)
_cell_length_c 19.423(2)
_cell_measurement_reflns_used 4759
_cell_measurement_temperature 213(2)
_cell_measurement_theta_max 26.25
_cell_measurement_theta_min 2.56
_cell_volume 2218.5(4)
_computing_cell_refinement 'Bruker SAINT'
_computing_data_collection 'Bruker SMART'
_computing_data_reduction 'Bruker SAINT'
_computing_molecular_graphics 'ORTEP3 for Windows (L. J. Farrugia, 1997)'
_computing_publication_material 'WINGX  (L.J. Farrugia,1999)'
_computing_structure_refinement 'SHELXL-97 (Sheldrick, 1997)'
_computing_structure_solution 'SIR92 (Giacovazzo 1993)'
_diffrn_ambient_temperature 213(2)
_diffrn_measured_fraction_theta_full 0.983
_diffrn_measured_fraction_theta_max 0.983
_diffrn_measurement_device_type 'Bruker CCD area detector'
_diffrn_measurement_method '\F scans'
_diffrn_radiation_monochromator graphite
_diffrn_radiation_source 'fine-focus sealed tube'
_diffrn_radiation_type MoK\a
_diffrn_radiation_wavelength 0.71073
_diffrn_reflns_av_R_equivalents 0.0665
_diffrn_reflns_av_sigmaI/netI 0.0707
_diffrn_reflns_limit_h_max 8
_diffrn_reflns_limit_h_min -8
_diffrn_reflns_limit_k_max 19
_diffrn_reflns_limit_k_min -19
_diffrn_reflns_limit_l_max 24
_diffrn_reflns_limit_l_min -24
_diffrn_reflns_number 15939
_diffrn_reflns_theta_full 26.42
_diffrn_reflns_theta_max 26.42
_diffrn_reflns_theta_min 2.10
_exptl_absorpt_coefficient_mu 0.753
_exptl_absorpt_correction_type multi-scan
_exptl_crystal_colour yellow
_exptl_crystal_density_diffrn 1.249
_exptl_crystal_density_method 'not measured'
_exptl_crystal_description needle
_exptl_crystal_F_000 864
_exptl_crystal_size_max 0.20
_exptl_crystal_size_mid 0.10
_exptl_crystal_size_min 0.06
_refine_diff_density_max 0.558
_refine_diff_density_min -0.718
_refine_diff_density_rms 0.061
_refine_ls_extinction_method none
_refine_ls_goodness_of_fit_ref 0.973
_refine_ls_hydrogen_treatment refall
_refine_ls_matrix_type full
_refine_ls_number_parameters 365
_refine_ls_number_reflns 4465
_refine_ls_number_restraints 0
_refine_ls_restrained_S_all 0.973
_refine_ls_R_factor_all 0.0819
_refine_ls_R_factor_gt 0.0475
_refine_ls_shift/su_max 0.001
_refine_ls_shift/su_mean 0.000
_refine_ls_structure_factor_coef Fsqd
_refine_ls_weighting_details 'calc w=1/[\s^2^(Fo^2^)+(0.0575P)^2^+0.0000P] where P=(Fo^2^+2Fc^2^)/3'
_refine_ls_weighting_scheme calc
_refine_ls_wR_factor_gt 0.1015
_refine_ls_wR_factor_ref 0.1106
_reflns_number_gt 2975
_reflns_number_total 4465
_reflns_threshold_expression >2sigma(I)
_cod_data_source_file om700503t-file004.cif
_cod_data_source_block c2215fin
_cod_depositor_comments
;
The following automatic conversions were performed:

'_symmetry_cell_setting' value 'Monoclinic' changed to 'monoclinic'
according to /home/saulius/struct/CIF-dictionaries/cif_core.dic
dictionary named 'cif_core.dic' version 2.4.1 from 2010-06-29.

Automatic conversion script
Id: cif_fix_values 1715 2011-07-08 13:25:40Z adriana 
;
_cod_original_cell_volume 2218.4(4)
_cod_original_sg_symbol_H-M P2(1)/c
_cod_database_code 4073634

loop_
_symmetry_equiv_pos_as_xyz
'x, y, z'
'-x, y+1/2, -z+1/2'
'-x, -y, -z'
'x, -y-1/2, z-1/2'

loop_
_atom_site_label
_atom_site_type_symbol
_atom_site_fract_x
_atom_site_fract_y
_atom_site_fract_z
_atom_site_U_iso_or_equiv
_atom_site_adp_type
_atom_site_occupancy
_atom_site_symmetry_multiplicity
_atom_site_calc_flag
Fe1 Fe 1.00703(5) 0.07516(3) 0.13319(2) 0.02935(14) Uani 1 1 d
P1 P 0.94179(12) 0.18329(6) 0.27501(4) 0.0415(2) Uani 1 1 d
N1 N 0.8488(4) -0.06142(15) 0.32182(13) 0.0422(7) Uani 1 1 d
C1 C 0.7706(4) 0.18763(18) 0.34706(14) 0.0305(7) Uani 1 1 d
C2 C 0.6757(4) 0.1028(2) 0.38050(16) 0.0342(7) Uani 1 1 d
C3 C 0.8490(4) 0.10561(18) 0.21569(14) 0.0302(6) Uani 1 1 d
C4 C 0.8772(4) 0.01614(18) 0.21192(14) 0.0311(7) Uani 1 1 d
C5 C 0.8005(4) -0.0119(2) 0.14789(15) 0.0383(8) Uani 1 1 d
C6 C 0.7266(4) 0.0583(2) 0.11180(17) 0.0439(9) Uani 1 1 d
C7 C 0.7571(4) 0.1303(2) 0.15248(16) 0.0368(8) Uani 1 1 d
C8 C 1.2537(5) 0.1400(2) 0.1415(2) 0.0483(9) Uani 1 1 d
C9 C 1.2860(5) 0.0533(3) 0.1446(2) 0.0537(11) Uani 1 1 d
C10 C 1.2195(5) 0.0171(3) 0.0827(2) 0.0534(10) Uani 1 1 d
C11 C 1.1448(5) 0.0825(2) 0.04151(18) 0.0477(9) Uani 1 1 d
C12 C 1.1656(5) 0.1573(2) 0.07823(19) 0.0476(9) Uani 1 1 d
C13 C 0.9701(5) -0.0388(2) 0.26491(18) 0.0399(8) Uani 1 1 d
C14 C 0.9569(8) -0.1047(4) 0.3758(2) 0.0671(13) Uani 1 1 d
C15 C 0.6932(6) -0.1139(3) 0.2982(2) 0.0587(11) Uani 1 1 d
B1 B 0.8057(5) 0.2614(2) 0.4106(2) 0.0394(9) Uani 1 1 d
B2 B 0.8447(5) 0.1527(2) 0.42759(17) 0.0374(8) Uani 1 1 d
B3 B 0.7214(6) 0.2134(3) 0.4870(2) 0.0482(10) Uani 1 1 d
B4 B 0.5775(5) 0.2868(3) 0.4396(2) 0.0463(10) Uani 1 1 d
B5 B 0.6159(5) 0.2697(2) 0.3510(2) 0.0402(9) Uani 1 1 d
B6 B 0.6424(6) 0.1110(3) 0.46617(19) 0.0449(9) Uani 1 1 d
B7 B 0.4764(6) 0.1935(3) 0.4737(2) 0.0480(10) Uani 1 1 d
B8 B 0.4145(5) 0.2273(2) 0.3893(2) 0.0434(9) Uani 1 1 d
B9 B 0.5397(5) 0.1666(2) 0.32969(19) 0.0383(9) Uani 1 1 d
B10 B 0.4541(5) 0.1197(2) 0.4056(2) 0.0417(9) Uani 1 1 d
H1P H 1.059(4) 0.1323(17) 0.3081(13) 0.039(8) Uiso 1 1 d
H1X H 0.932(5) 0.303(2) 0.4040(16) 0.058(10) Uiso 1 1 d
H2X H 0.979(4) 0.1219(18) 0.4330(14) 0.038(8) Uiso 1 1 d
H3X H 0.788(4) 0.2273(17) 0.5358(14) 0.040(8) Uiso 1 1 d
H4X H 0.548(5) 0.350(2) 0.4564(17) 0.072(11) Uiso 1 1 d
H5X H 0.621(4) 0.3151(19) 0.3109(16) 0.049(9) Uiso 1 1 d
H6X H 0.665(4) 0.0557(18) 0.4953(16) 0.046(9) Uiso 1 1 d
H7X H 0.375(4) 0.1936(19) 0.5156(16) 0.056(10) Uiso 1 1 d
H8X H 0.283(5) 0.2539(19) 0.3755(16) 0.060(10) Uiso 1 1 d
H9X H 0.510(4) 0.1419(19) 0.2763(16) 0.057(10) Uiso 1 1 d
H10X H 0.361(4) 0.0687(18) 0.4016(15) 0.046(9) Uiso 1 1 d
H2 H 0.711(4) 0.0558(16) 0.3604(13) 0.023(8) Uiso 1 1 d
H5 H 0.805(4) -0.0698(18) 0.1322(15) 0.036(8) Uiso 1 1 d
H6 H 0.661(5) 0.059(2) 0.0699(19) 0.063(11) Uiso 1 1 d
H7 H 0.718(4) 0.1867(19) 0.1415(15) 0.042(9) Uiso 1 1 d
H8 H 1.287(5) 0.180(2) 0.1773(18) 0.065(11) Uiso 1 1 d
H9 H 1.343(5) 0.026(2) 0.1772(19) 0.070(13) Uiso 1 1 d
H10 H 1.219(5) -0.036(2) 0.0688(19) 0.067(12) Uiso 1 1 d
H11 H 1.089(5) 0.0733(19) -0.0054(18) 0.053(10) Uiso 1 1 d
H12 H 1.124(4) 0.211(2) 0.0628(16) 0.051(10) Uiso 1 1 d
H13A H 1.073(4) -0.0125(19) 0.2821(15) 0.044(9) Uiso 1 1 d
H13B H 1.024(4) -0.0870(18) 0.2423(15) 0.039(9) Uiso 1 1 d
H14A H 1.026(6) -0.070(3) 0.393(2) 0.083(19) Uiso 1 1 d
H14B H 1.009(6) -0.161(3) 0.3571(19) 0.084(14) Uiso 1 1 d
H14C H 0.879(5) -0.117(2) 0.4150(17) 0.048(10) Uiso 1 1 d
H15A H 0.616(6) -0.085(2) 0.261(2) 0.088(15) Uiso 1 1 d
H15B H 0.613(5) -0.126(2) 0.3344(18) 0.056(10) Uiso 1 1 d
H15C H 0.740(5) -0.168(2) 0.2772(18) 0.070(12) Uiso 1 1 d

loop_
_atom_site_aniso_label
_atom_site_aniso_U_11
_atom_site_aniso_U_22
_atom_site_aniso_U_33
_atom_site_aniso_U_23
_atom_site_aniso_U_13
_atom_site_aniso_U_12
Fe1 0.0261(2) 0.0368(3) 0.0253(2) -0.00194(19) 0.00515(15) -0.00153(19)
P1 0.0423(5) 0.0455(5) 0.0371(5) -0.0090(4) 0.0159(4) -0.0127(4)
N1 0.0583(18) 0.0355(15) 0.0330(15) 0.0087(12) 0.0089(13) 0.0043(13)
C1 0.0316(15) 0.0337(17) 0.0263(16) -0.0036(12) 0.0012(12) -0.0016(12)
C2 0.0369(17) 0.0293(17) 0.0366(18) -0.0044(14) 0.0062(14) -0.0028(13)
C3 0.0302(15) 0.0359(16) 0.0247(15) 0.0023(12) 0.0081(12) 0.0004(12)
C4 0.0294(15) 0.0377(17) 0.0264(16) 0.0019(13) 0.0046(12) -0.0025(13)
C5 0.0338(16) 0.048(2) 0.0328(18) -0.0114(15) 0.0085(13) -0.0123(15)
C6 0.0267(16) 0.078(3) 0.0271(18) 0.0026(17) 0.0031(13) -0.0038(16)
C7 0.0285(16) 0.050(2) 0.0322(18) 0.0079(15) 0.0094(13) 0.0066(14)
C8 0.0358(18) 0.058(2) 0.051(2) -0.0165(19) 0.0118(16) -0.0142(17)
C9 0.0243(16) 0.080(3) 0.057(3) 0.017(2) 0.0084(16) 0.0068(17)
C10 0.0373(18) 0.045(2) 0.078(3) -0.015(2) 0.0316(19) -0.0031(17)
C11 0.0452(19) 0.067(3) 0.0315(19) -0.0059(19) 0.0153(15) -0.0101(18)
C12 0.045(2) 0.046(2) 0.053(2) 0.0081(18) 0.0166(17) -0.0068(17)
C13 0.045(2) 0.0346(19) 0.040(2) 0.0059(15) 0.0084(16) 0.0036(16)
C14 0.089(4) 0.064(3) 0.048(3) 0.023(2) 0.003(3) 0.010(3)
C15 0.067(3) 0.049(2) 0.061(3) 0.006(2) 0.018(2) -0.017(2)
B1 0.036(2) 0.039(2) 0.043(2) -0.0139(17) 0.0024(17) -0.0035(16)
B2 0.037(2) 0.050(2) 0.0244(19) -0.0029(16) -0.0018(15) 0.0034(17)
B3 0.049(2) 0.064(3) 0.032(2) -0.0136(19) 0.0021(18) -0.002(2)
B4 0.037(2) 0.044(2) 0.058(3) -0.0170(19) 0.0157(18) -0.0051(18)
B5 0.0347(19) 0.037(2) 0.049(2) 0.0024(18) 0.0036(17) 0.0022(16)
B6 0.051(2) 0.051(2) 0.033(2) 0.0056(18) 0.0102(18) 0.0041(19)
B7 0.043(2) 0.058(3) 0.043(2) -0.0101(19) 0.0180(19) -0.0048(19)
B8 0.0290(18) 0.047(2) 0.055(3) -0.0024(19) 0.0039(17) -0.0011(17)
B9 0.0336(18) 0.047(2) 0.034(2) 0.0000(17) -0.0016(16) -0.0026(16)
B10 0.0330(19) 0.045(2) 0.047(2) -0.0052(18) 0.0126(17) -0.0072(17)

loop_
_atom_type_symbol
_atom_type_description
_atom_type_scat_dispersion_real
_atom_type_scat_dispersion_imag
_atom_type_scat_source
Fe Fe 0.3463 0.8444 'International Tables Vol C Tables 4.2.6.8 and 6.1.1.4'
P P 0.1023 0.0942 'International Tables Vol C Tables 4.2.6.8 and 6.1.1.4'
N N 0.0061 0.0033 'International Tables Vol C Tables 4.2.6.8 and 6.1.1.4'
C C 0.0033 0.0016 'International Tables Vol C Tables 4.2.6.8 and 6.1.1.4'
B B 0.0013 0.0007 'International Tables Vol C Tables 4.2.6.8 and 6.1.1.4'
H H 0.0000 0.0000 'International Tables Vol C Tables 4.2.6.8 and 6.1.1.4'

loop_
_geom_angle_atom_site_label_1
_geom_angle_atom_site_label_2
_geom_angle_atom_site_label_3
_geom_angle
C4 Fe1 C3 41.48(11)
C4 Fe1 C7 69.29(12)
C3 Fe1 C7 41.44(11)
C4 Fe1 C9 107.40(14)
C3 Fe1 C9 120.79(15)
C7 Fe1 C9 156.74(16)
C4 Fe1 C12 162.40(13)
C3 Fe1 C12 125.40(13)
C7 Fe1 C12 108.57(14)
C9 Fe1 C12 67.25(16)
C4 Fe1 C10 120.33(14)
C3 Fe1 C10 155.90(15)
C7 Fe1 C10 161.35(15)
C9 Fe1 C10 40.37(15)
C12 Fe1 C10 67.31(16)
C4 Fe1 C5 40.83(11)
C3 Fe1 C5 68.86(12)
C7 Fe1 C5 67.99(14)
C9 Fe1 C5 125.41(15)
C12 Fe1 C5 155.94(14)
C10 Fe1 C5 107.88(15)
C4 Fe1 C11 155.63(13)
C3 Fe1 C11 161.89(14)
C7 Fe1 C11 124.84(14)
C9 Fe1 C11 67.67(16)
C12 Fe1 C11 39.83(14)
C10 Fe1 C11 40.36(15)
C5 Fe1 C11 121.13(13)
C4 Fe1 C8 125.24(13)
C3 Fe1 C8 107.93(13)
C7 Fe1 C8 121.98(15)
C9 Fe1 C8 39.99(15)
C12 Fe1 C8 40.00(14)
C10 Fe1 C8 67.47(15)
C5 Fe1 C8 162.19(15)
C11 Fe1 C8 67.32(14)
C4 Fe1 C6 68.64(12)
C3 Fe1 C6 68.73(12)
C7 Fe1 C6 40.10(13)
C9 Fe1 C6 161.92(16)
C12 Fe1 C6 121.71(14)
C10 Fe1 C6 125.14(15)
C5 Fe1 C6 40.26(13)
C11 Fe1 C6 108.21(14)
C8 Fe1 C6 156.49(15)
C3 P1 C1 105.12(13)
C3 P1 H1P 96.6(11)
C1 P1 H1P 94.5(12)
C13 N1 C15 111.3(3)
C13 N1 C14 109.9(3)
C15 N1 C14 110.5(4)
C2 C1 B5 109.5(2)
C2 C1 B1 109.5(2)
B5 C1 B1 62.4(2)
C2 C1 B9 61.05(19)
B5 C1 B9 62.2(2)
B1 C1 B9 113.9(2)
C2 C1 B2 60.42(19)
B5 C1 B2 113.2(2)
B1 C1 B2 62.1(2)
B9 C1 B2 113.4(2)
C2 C1 P1 122.81(19)
B5 C1 P1 119.5(2)
B1 C1 P1 118.0(2)
B9 C1 P1 119.07(19)
B2 C1 P1 117.6(2)
C1 C2 B6 112.9(2)
C1 C2 B10 112.2(2)
B6 C2 B10 63.7(2)
C1 C2 B2 62.34(19)
B6 C2 B2 62.9(2)
B10 C2 B2 115.9(3)
C1 C2 B9 61.51(19)
B6 C2 B9 115.8(3)
B10 C2 B9 62.7(2)
B2 C2 B9 115.4(3)
C1 C2 H2 113.3(17)
B6 C2 H2 123.1(17)
B10 C2 H2 122.8(18)
B2 C2 H2 115.0(17)
B9 C2 H2 114.5(17)
C4 C3 C7 106.8(3)
C4 C3 P1 131.1(2)
C7 C3 P1 121.1(2)
C4 C3 Fe1 69.15(15)
C7 C3 Fe1 69.36(16)
P1 C3 Fe1 117.37(14)
C5 C4 C3 107.5(3)
C5 C4 C13 125.4(3)
C3 C4 C13 127.1(3)
C5 C4 Fe1 70.32(17)
C3 C4 Fe1 69.36(15)
C13 C4 Fe1 125.6(2)
C6 C5 C4 108.8(3)
C6 C5 Fe1 70.48(19)
C4 C5 Fe1 68.85(16)
C6 C5 H5 127.3(17)
C4 C5 H5 123.8(17)
Fe1 C5 H5 124.7(17)
C7 C6 C5 108.0(3)
C7 C6 Fe1 68.77(18)
C5 C6 Fe1 69.26(18)
C7 C6 H6 123(2)
C5 C6 H6 129(2)
Fe1 C6 H6 131(2)
C6 C7 C3 108.8(3)
C6 C7 Fe1 71.12(18)
C3 C7 Fe1 69.20(16)
C6 C7 H7 126.3(18)
C3 C7 H7 124.9(18)
Fe1 C7 H7 128.1(19)
C9 C8 C12 107.7(3)
C9 C8 Fe1 69.5(2)
C12 C8 Fe1 69.62(19)
C9 C8 H8 125(2)
C12 C8 H8 127(2)
Fe1 C8 H8 126(2)
C8 C9 C10 108.2(4)
C8 C9 Fe1 70.5(2)
C10 C9 Fe1 69.9(2)
C8 C9 H9 127(3)
C10 C9 H9 124(3)
Fe1 C9 H9 128(3)
C9 C10 C11 107.7(3)
C9 C10 Fe1 69.7(2)
C11 C10 Fe1 70.09(19)
C9 C10 H10 130(2)
C11 C10 H10 122(2)
Fe1 C10 H10 125(2)
C12 C11 C10 107.6(3)
C12 C11 Fe1 69.77(19)
C10 C11 Fe1 69.55(19)
C12 C11 H11 129.0(18)
C10 C11 H11 123.4(18)
Fe1 C11 H11 126.2(19)
C11 C12 C8 108.9(3)
C11 C12 Fe1 70.40(19)
C8 C12 Fe1 70.4(2)
C11 C12 H12 125.2(19)
C8 C12 H12 125.9(19)
Fe1 C12 H12 125(2)
N1 C13 C4 113.5(3)
N1 C13 H13A 108.9(19)
C4 C13 H13A 109.6(19)
N1 C13 H13B 113.2(18)
C4 C13 H13B 109.1(17)
H13A C13 H13B 102(3)
N1 C14 H14A 107(3)
N1 C14 H14B 110(2)
H14A C14 H14B 121(4)
N1 C14 H14C 111(2)
H14A C14 H14C 100(4)
H14B C14 H14C 108(3)
N1 C15 H15A 112(2)
N1 C15 H15B 111(2)
H15A C15 H15B 107(3)
N1 C15 H15C 111(2)
H15A C15 H15C 107(3)
H15B C15 H15C 110(3)
C1 B1 B5 58.72(19)
C1 B1 B2 59.44(18)
B5 B1 B2 108.0(2)
C1 B1 B3 104.9(3)
B5 B1 B3 107.9(3)
B2 B1 B3 59.0(2)
C1 B1 B4 104.8(2)
B5 B1 B4 59.4(2)
B2 B1 B4 107.7(3)
B3 B1 B4 60.7(2)
C1 B1 H1X 115.4(17)
B5 B1 H1X 119.5(16)
B2 B1 H1X 117.6(16)
B3 B1 H1X 128.7(16)
B4 B1 H1X 130.1(17)
C2 B2 C1 57.24(17)
C2 B2 B3 104.3(3)
C1 B2 B3 105.4(3)
C2 B2 B6 58.1(2)
C1 B2 B6 104.9(2)
B3 B2 B6 60.3(2)
C2 B2 B1 104.1(2)
C1 B2 B1 58.44(19)
B3 B2 B1 60.5(2)
B6 B2 B1 108.3(3)
C2 B2 H2X 117.7(15)
C1 B2 H2X 119.5(15)
B3 B2 H2X 129.9(15)
B6 B2 H2X 121.4(15)
B1 B2 H2X 126.5(16)
B2 B3 B6 60.4(2)
B2 B3 B1 60.5(2)
B6 B3 B1 108.3(3)
B2 B3 B7 108.0(3)
B6 B3 B7 59.7(2)
B1 B3 B7 107.3(3)
B2 B3 B4 108.1(3)
B6 B3 B4 107.4(3)
B1 B3 B4 59.7(2)
B7 B3 B4 59.3(2)
B2 B3 H3X 118.0(15)
B6 B3 H3X 121.8(15)
B1 B3 H3X 119.5(15)
B7 B3 H3X 125.6(15)
B4 B3 H3X 124.1(15)
B5 B4 B7 107.6(3)
B5 B4 B8 59.7(2)
B7 B4 B8 59.7(2)
B5 B4 B1 60.1(2)
B7 B4 B1 108.0(3)
B8 B4 B1 107.7(3)
B5 B4 B3 107.6(3)
B7 B4 B3 60.3(2)
B8 B4 B3 107.6(3)
B1 B4 B3 59.6(2)
B5 B4 H4X 118.2(18)
B7 B4 H4X 125.4(18)
B8 B4 H4X 121.9(18)
B1 B4 H4X 119.6(19)
B3 B4 H4X 124.2(18)
C1 B5 B4 105.6(3)
C1 B5 B8 105.2(3)
B4 B5 B8 60.7(2)
C1 B5 B9 58.97(19)
B4 B5 B9 108.5(3)
B8 B5 B9 59.7(2)
C1 B5 B1 58.84(19)
B4 B5 B1 60.4(2)
B8 B5 B1 108.7(3)
B9 B5 B1 108.3(3)
C1 B5 H5X 117.0(17)
B4 B5 H5X 128.0(17)
B8 B5 H5X 127.3(17)
B9 B5 H5X 118.2(16)
B1 B5 H5X 119.4(17)
C2 B6 B3 104.3(3)
C2 B6 B2 58.97(19)
B3 B6 B2 59.4(2)
C2 B6 B7 104.0(3)
B3 B6 B7 61.0(2)
B2 B6 B7 108.2(3)
C2 B6 B10 58.2(2)
B3 B6 B10 108.4(3)
B2 B6 B10 108.1(3)
B7 B6 B10 59.7(2)
C2 B6 H6X 116.1(16)
B3 B6 H6X 126.7(17)
B2 B6 H6X 114.7(17)
B7 B6 H6X 131.9(16)
B10 B6 H6X 121.7(17)
B10 B7 B8 59.6(2)
B10 B7 B6 60.3(2)
B8 B7 B6 107.9(3)
B10 B7 B4 107.9(3)
B8 B7 B4 60.2(2)
B6 B7 B4 107.9(3)
B10 B7 B3 107.6(3)
B8 B7 B3 108.1(3)
B6 B7 B3 59.3(2)
B4 B7 B3 60.4(2)
B10 B7 H7X 119.9(17)
B8 B7 H7X 121.6(17)
B6 B7 H7X 120.8(16)
B4 B7 H7X 123.4(16)
B3 B7 H7X 123.2(17)
B9 B8 B10 60.3(2)
B9 B8 B5 60.4(2)
B10 B8 B5 108.4(3)
B9 B8 B7 108.5(3)
B10 B8 B7 60.1(2)
B5 B8 B7 108.0(3)
B9 B8 B4 108.3(3)
B10 B8 B4 108.2(3)
B5 B8 B4 59.7(2)
B7 B8 B4 60.1(2)
B9 B8 H8X 120.7(18)
B10 B8 H8X 124.8(18)
B5 B8 H8X 118.0(18)
B7 B8 H8X 124.2(18)
B4 B8 H8X 119.9(17)
C2 B9 C1 57.44(18)
C2 B9 B8 103.8(3)
C1 B9 B8 105.3(2)
C2 B9 B10 58.1(2)
C1 B9 B10 105.2(2)
B8 B9 B10 59.9(2)
C2 B9 B5 104.0(2)
C1 B9 B5 58.79(19)
B8 B9 B5 59.9(2)
B10 B9 B5 107.7(3)
C2 B9 H9X 114.9(16)
C1 B9 H9X 114.6(17)
B8 B9 H9X 134.9(17)
B10 B9 H9X 123.9(17)
B5 B9 H9X 126.1(16)
C2 B10 B8 104.6(3)
C2 B10 B9 59.22(19)
B8 B10 B9 59.8(2)
C2 B10 B7 104.2(3)
B8 B10 B7 60.3(2)
B9 B10 B7 108.2(3)
C2 B10 B6 58.1(2)
B8 B10 B6 108.2(3)
B9 B10 B6 108.3(3)
B7 B10 B6 60.1(2)
C2 B10 H10X 117.0(17)
B8 B10 H10X 129.3(16)
B9 B10 H10X 119.3(17)
B7 B10 H10X 128.0(17)
B6 B10 H10X 117.6(17)

loop_
_geom_bond_atom_site_label_1
_geom_bond_atom_site_label_2
_geom_bond_distance
Fe1 C4 2.032(3)
Fe1 C3 2.035(3)
Fe1 C7 2.037(3)
Fe1 C9 2.042(3)
Fe1 C12 2.044(3)
Fe1 C10 2.045(3)
Fe1 C5 2.051(3)
Fe1 C11 2.052(3)
Fe1 C8 2.054(3)
Fe1 C6 2.067(3)
P1 C3 1.810(3)
P1 C1 1.876(3)
P1 H1P 1.33(3)
N1 C13 1.461(4)
N1 C15 1.463(5)
N1 C14 1.467(5)
C1 C2 1.649(4)
C1 B5 1.716(4)
C1 B1 1.718(4)
C1 B9 1.720(4)
C1 B2 1.737(4)
C2 B6 1.689(5)
C2 B10 1.692(5)
C2 B2 1.705(4)
C2 B9 1.712(5)
C2 H2 0.88(3)
C3 C4 1.440(4)
C3 C7 1.440(4)
C4 C5 1.424(4)
C4 C13 1.500(4)
C5 C6 1.418(5)
C5 H5 0.97(3)
C6 C7 1.407(5)
C6 H6 0.93(4)
C7 H7 0.96(3)
C8 C9 1.401(5)
C8 C12 1.402(5)
C8 H8 0.97(3)
C9 C10 1.410(5)
C9 H9 0.87(4)
C10 C11 1.413(5)
C10 H10 0.89(4)
C11 C12 1.395(5)
C11 H11 1.00(3)
C12 H12 0.95(3)
C13 H13A 0.91(3)
C13 H13B 0.97(3)
C14 H14A 0.81(4)
C14 H14B 1.04(4)
C14 H14C 0.97(3)
C15 H15A 1.01(4)
C15 H15B 0.93(4)
C15 H15C 1.02(4)
B1 B5 1.780(5)
B1 B2 1.783(5)
B1 B3 1.783(6)
B1 B4 1.786(5)
B1 H1X 1.13(3)
B2 B3 1.755(5)
B2 B6 1.772(5)
B2 H2X 1.08(3)
B3 B6 1.771(6)
B3 B7 1.802(6)
B3 B4 1.804(6)
B3 H3X 1.08(3)
B4 B5 1.768(6)
B4 B7 1.784(6)
B4 B8 1.785(5)
B4 H4X 1.08(3)
B5 B8 1.768(5)
B5 B9 1.776(5)
B5 H5X 1.06(3)
B6 B7 1.780(6)
B6 B10 1.784(5)
B6 H6X 1.06(3)
B7 B10 1.773(5)
B7 B8 1.776(6)
B7 H7X 1.10(3)
B8 B9 1.763(5)
B8 B10 1.764(6)
B8 H8X 1.06(3)
B9 B10 1.771(5)
B9 H9X 1.13(3)
B10 H10X 1.06(3)
